data_7701974
loop_
_publ_author_name
'Wang, Xue-Zhi'
'Sun, Meng-Ying'
'Zheng, Ji'
'Luo, Dong'
'Li, Qi'
'Zhou, Xiao-Ping'
'Li, Dan'

_publ_section_title
;
 Coordination-Driven Self-Assembly of M10L8 Metal-Organic Bi-capped Square
 Antiprisms with Adaptable Cavity
;
_journal_name_full 'Dalton Transactions'
_journal_paper_doi 10.1039/C9DT04368C
_journal_year 2019
_chemical_formula_moiety 'C88 H96 Br Cu10 N48'
_chemical_formula_sum 'C88 H96 Br Cu10 N48'
_chemical_formula_weight 2541.43
_space_group_crystal_system tetragonal
_space_group_IT_number 85
_space_group_name_Hall '-P 4a'
_space_group_name_H-M_alt 'P 4/n :2'
_atom_sites_solution_hydrogens geom
_atom_sites_solution_primary dual
_audit_block_doi 10.5517/ccdc.csd.cc20ncdg
_audit_creation_date 2018-12-19
_audit_creation_method
;
Olex2 1.2
(compiled 2018.05.29 svn.r3508 for OlexSys, GUI svn.r5506)
;
_audit_update_record
;
2019-10-06 deposited with the CCDC.	2019-11-18 downloaded from the CCDC.
;
_cell_angle_alpha 90
_cell_angle_beta 90
_cell_angle_gamma 90
_cell_formula_units_Z 2
_cell_length_a 19.2461(2)
_cell_length_b 19.2461(2)
_cell_length_c 14.4823(3)
_cell_measurement_reflns_used 4065
_cell_measurement_temperature 100.00(11)
_cell_measurement_theta_max 71.8890
_cell_measurement_theta_min 3.2170
_cell_volume 5364.42(14)
_computing_cell_refinement 'CrysAlisPro 1.171.39.33c (Rigaku OD, 2017)'
_computing_data_collection 'CrysAlisPro 1.171.39.33c (Rigaku OD, 2017)'
_computing_data_reduction 'CrysAlisPro 1.171.39.33c (Rigaku OD, 2017)'
_computing_molecular_graphics 'Olex2 (Dolomanov et al., 2009)'
_computing_publication_material 'Olex2 (Dolomanov et al., 2009)'
_computing_structure_refinement 'ShelXL (Sheldrick, 2015)'
_computing_structure_solution 'ShelXT (Sheldrick, 2015)'
_diffrn_ambient_environment N~2~
_diffrn_ambient_temperature 100.00(11)
_diffrn_detector 'CCD plate'
_diffrn_measured_fraction_theta_full 0.996
_diffrn_measured_fraction_theta_max 0.968
_diffrn_measurement_details
;
List of Runs (angles in degrees, time in seconds):

  # Type    Start    End  Width  t~exp~   \w     \q     \k     \f   Frames
#--------------------------------------------------------------------------
  1  \w    -56.00 -26.00   0.50    7.00    --    0.00 -57.00   1.00   60
  2  \w    103.00 128.00   0.50   13.00    --   96.10  64.00 -24.00   50
  3  \w    112.00 153.00   0.50   13.00    --   96.10  57.00 142.00   82
  4  \w    -32.00  36.00   0.50    7.00    --    0.00  82.00   0.00  136
  5  \w    112.00 172.00   0.50   13.00    --   96.10  77.00  90.00  120
  6  \w     82.00 115.00   0.50   13.00    --   96.10  38.00 120.00   66
  7  \w    133.00 180.00   0.50   13.00    --   96.10  38.00 120.00   94
  8  \w     97.00 182.00   0.50   13.00    --   96.10  82.00-180.00  170
;
_diffrn_measurement_device 'four-circle diffractometer'
_diffrn_measurement_device_type 'XtaLAB AFC12 (RINC): Kappa single'
_diffrn_measurement_method '\w scans'
_diffrn_orient_matrix_type 'CrysAlisPro convention (1999,Acta A55,543-557)'
_diffrn_orient_matrix_UB_11 -0.0782322000
_diffrn_orient_matrix_UB_12 -0.0167581000
_diffrn_orient_matrix_UB_13 0.0043531000
_diffrn_orient_matrix_UB_21 0.0135629000
_diffrn_orient_matrix_UB_22 -0.0517971000
_diffrn_orient_matrix_UB_23 0.0790943000
_diffrn_orient_matrix_UB_31 -0.0103632000
_diffrn_orient_matrix_UB_32 0.0586687000
_diffrn_orient_matrix_UB_33 0.0709634000
_diffrn_radiation_monochromator mirror
_diffrn_radiation_probe x-ray
_diffrn_radiation_type CuK\a
_diffrn_radiation_wavelength 1.54184
_diffrn_reflns_av_R_equivalents 0.0446
_diffrn_reflns_av_unetI/netI 0.0594
_diffrn_reflns_Laue_measured_fraction_full 0.996
_diffrn_reflns_Laue_measured_fraction_max 0.968
_diffrn_reflns_limit_h_max 23
_diffrn_reflns_limit_h_min -23
_diffrn_reflns_limit_k_max 18
_diffrn_reflns_limit_k_min -19
_diffrn_reflns_limit_l_max 16
_diffrn_reflns_limit_l_min -17
_diffrn_reflns_number 15561
_diffrn_reflns_point_group_measured_fraction_full 0.996
_diffrn_reflns_point_group_measured_fraction_max 0.968
_diffrn_reflns_theta_full 67.684
_diffrn_reflns_theta_max 73.346
_diffrn_reflns_theta_min 3.051
_diffrn_source 'Rotating-anode X-ray tube (dual wavelength)'
_diffrn_source_type 'Rigaku (Cu) X-ray DW Source'
_exptl_absorpt_coefficient_mu 3.086
_exptl_absorpt_correction_T_max 1.00000
_exptl_absorpt_correction_T_min 0.95888
_exptl_absorpt_correction_type multi-scan
_exptl_absorpt_process_details
;
CrysAlisPro 1.171.39.33c (Rigaku Oxford Diffraction, 2017)
Empirical absorption correction using spherical harmonics,
 implemented in SCALE3 ABSPACK scaling algorithm.
;
_exptl_crystal_colour 'clear dark green'
_exptl_crystal_colour_lustre clear
_exptl_crystal_colour_modifier dark
_exptl_crystal_colour_primary green
_exptl_crystal_density_diffrn 1.573
_exptl_crystal_description plate
_exptl_crystal_F_000 2570
_exptl_crystal_size_max 0.01
_exptl_crystal_size_mid 0.01
_exptl_crystal_size_min 0.01
_refine_diff_density_max 0.787
_refine_diff_density_min -0.560
_refine_diff_density_rms 0.096
_refine_ls_extinction_method none
_refine_ls_goodness_of_fit_ref 1.044
_refine_ls_hydrogen_treatment constr
_refine_ls_matrix_type full
_refine_ls_number_parameters 334
_refine_ls_number_reflns 5222
_refine_ls_number_restraints 0
_refine_ls_restrained_S_all 1.044
_refine_ls_R_factor_all 0.0761
_refine_ls_R_factor_gt 0.0491
_refine_ls_shift/su_max 0.001
_refine_ls_shift/su_mean 0.000
_refine_ls_structure_factor_coef Fsqd
_refine_ls_weighting_details 'w=1/[\s^2^(Fo^2^)+(0.0628P)^2^+5.6974P] where P=(Fo^2^+2Fc^2^)/3'
_refine_ls_weighting_scheme calc
_refine_ls_wR_factor_gt 0.1195
_refine_ls_wR_factor_ref 0.1310
_reflns_Friedel_coverage 0.000
_reflns_number_gt 3731
_reflns_number_total 5222
_reflns_threshold_expression 'I > 2\s(I)'
_cod_data_source_file c9dt04368c2.cif
_cod_data_source_block cage3
_cod_original_cell_volume 5364.42(16)
_cod_original_sg_symbol_H-M 'P 4/n'
_cod_database_code 7701974
_shelx_shelxl_version_number 2017/1
_chemical_oxdiff_formula CNHOBrCu
_shelx_space_group_comment
;
The symmetry employed for this shelxl refinement is uniquely defined
by the following loop, which should always be used as a source of
symmetry information in preference to the above space-group names.
They are only intended as comments.
;
_shelx_estimated_absorpt_t_max 0.970
_shelx_estimated_absorpt_t_min 0.970
_reflns_odcompleteness_completeness 99.66
_reflns_odcompleteness_iscentric 1
_reflns_odcompleteness_theta 66.97
_olex2_refinement_description
;
1. Fixed Uiso
 At 1.2 times of:
  All C(H) groups, All C(H,H) groups
2.a Secondary CH2 refined with riding coordinates:
 C7(H7a,H7b), C6(H6a,H6b), C5(H5a,H5b), C16(H16a,H16b), C18(H18a,H18b),
 C17(H17a,H17b)
2.b Aromatic/amide H refined with riding coordinates:
 C11(H11), C22(H22), C12(H12), C4(H4), C13(H13), C10(H10), C2(H2), C21(H21),
 C1(H1), C8(H8), C19(H19), C15(H15)
;
_platon_squeeze_void_probe_radius 1.20
_olex2_submission_special_instructions 'No special instructions were received'
_oxdiff_exptl_absorpt_empirical_details
;
Empirical correction (ABSPACK) includes:
- Absorption correction using spherical harmonics
- Frame scaling
;
_oxdiff_exptl_absorpt_empirical_full_max 1.081
_oxdiff_exptl_absorpt_empirical_full_min 0.915

loop_
_space_group_symop_operation_xyz
'x, y, z'
'-x+1/2, -y+1/2, z'
'-y+1/2, x, z'
'y, -x+1/2, z'
'-x, -y, -z'
'x-1/2, y-1/2, -z'
'y-1/2, -x, -z'
'-y, x-1/2, -z'

loop_
_atom_site_label
_atom_site_type_symbol
_atom_site_fract_x
_atom_site_fract_y
_atom_site_fract_z
_atom_site_U_iso_or_equiv
_atom_site_adp_type
_atom_site_occupancy
_atom_site_site_symmetry_order
_atom_site_calc_flag
_atom_site_refinement_flags_posn
_atom_site_refinement_flags_adp
_atom_site_refinement_flags_occupancy
Br1 Br 0.750000 0.750000 0.24945(7) 0.0248(2) Uani 1 4 d S T P
Cu1 Cu 0.750000 0.750000 0.05419(9) 0.0236(3) Uani 1 4 d S T P
Cu2 Cu 0.60235(3) 0.47005(3) 0.10960(5) 0.02442(17) Uani 1 1 d . . .
Cu4 Cu 0.750000 0.750000 0.45387(10) 0.0245(3) Uani 1 4 d S T P
Cu3 Cu 0.44998(3) 0.65848(3) 0.39724(5) 0.02387(17) Uani 1 1 d . . .
N5 N 0.54372(18) 0.51121(18) 0.2087(3) 0.0254(8) Uani 1 1 d . . .
N1 N 0.70676(18) 0.65614(18) 0.0410(3) 0.0242(8) Uani 1 1 d . . .
N12 N 0.65901(18) 0.70101(18) 0.4609(3) 0.0246(8) Uani 1 1 d . . .
N6 N 0.47522(18) 0.57285(18) 0.3045(3) 0.0240(8) Uani 1 1 d . . .
N7 N 0.42398(18) 0.81432(17) 0.1938(3) 0.0236(8) Uani 1 1 d . . .
N8 N 0.43460(17) 0.73286(18) 0.3036(3) 0.0241(8) Uani 1 1 d . . .
N2 N 0.65139(18) 0.55826(18) 0.0736(3) 0.0238(8) Uani 1 1 d . . .
N3 N 0.63499(19) 0.44037(18) -0.0168(3) 0.0281(9) Uani 1 1 d . . .
N11 N 0.54750(18) 0.68016(17) 0.4325(3) 0.0234(8) Uani 1 1 d . . .
N9 N 0.34554(18) 0.65154(19) 0.3885(3) 0.0275(9) Uani 1 1 d . . .
N4 N 0.5199(2) 0.40526(19) 0.0989(3) 0.0302(9) Uani 1 1 d . . .
N10 N 0.45242(19) 0.6053(2) 0.5167(3) 0.0315(9) Uani 1 1 d . . .
C14 C 0.3657(2) 0.7355(2) 0.2756(3) 0.0246(10) Uani 1 1 d . . .
C3 C 0.6789(2) 0.5526(2) -0.0135(3) 0.0256(10) Uani 1 1 d . . .
C9 C 0.4781(2) 0.4821(2) 0.2100(3) 0.0253(10) Uani 1 1 d . . .
C11 C 0.5388(2) 0.5654(2) 0.2667(3) 0.0250(10) Uani 1 1 d . . .
H11 H 0.575757 0.595031 0.279636 0.030 Uiso 1 1 calc R . .
C22 C 0.6041(2) 0.7142(2) 0.4075(3) 0.0235(9) Uani 1 1 d . . .
H22 H 0.605550 0.744444 0.357435 0.028 Uiso 1 1 calc R . .
C12 C 0.4663(2) 0.7806(2) 0.2525(3) 0.0244(9) Uani 1 1 d . . .
H12 H 0.513629 0.789855 0.257005 0.029 Uiso 1 1 calc R . .
C4 C 0.6678(2) 0.4880(2) -0.0606(3) 0.0286(10) Uani 1 1 d . . .
H4 H 0.683745 0.480989 -0.120512 0.034 Uiso 1 1 calc R . .
C13 C 0.3600(2) 0.7856(2) 0.2078(3) 0.0283(10) Uani 1 1 d . . .
H13 H 0.319389 0.797755 0.176979 0.034 Uiso 1 1 calc R . .
C20 C 0.5670(2) 0.6426(2) 0.5093(3) 0.0291(10) Uani 1 1 d . . .
C10 C 0.4370(2) 0.5205(2) 0.2680(3) 0.0282(10) Uani 1 1 d . . .
H10 H 0.390315 0.512023 0.280378 0.034 Uiso 1 1 calc R . .
C2 C 0.7126(2) 0.6137(2) -0.0338(3) 0.0268(10) Uani 1 1 d . . .
H2 H 0.735424 0.624119 -0.088672 0.032 Uiso 1 1 calc R . .
C21 C 0.6365(2) 0.6553(2) 0.5254(4) 0.0321(11) Uani 1 1 d . . .
H21 H 0.663219 0.635865 0.572347 0.039 Uiso 1 1 calc R . .
C1 C 0.6695(2) 0.6210(2) 0.1025(3) 0.0268(10) Uani 1 1 d . . .
H1 H 0.657373 0.638611 0.160061 0.032 Uiso 1 1 calc R . .
C8 C 0.4688(2) 0.4228(2) 0.1501(4) 0.0327(11) Uani 1 1 d . . .
H8 H 0.427094 0.398429 0.148746 0.039 Uiso 1 1 calc R . .
C19 C 0.5129(2) 0.6031(3) 0.5532(4) 0.0356(12) Uani 1 1 d . . .
H19 H 0.521531 0.576907 0.605927 0.043 Uiso 1 1 calc R . .
C15 C 0.3200(2) 0.6886(2) 0.3239(3) 0.0278(10) Uani 1 1 d . . .
H15 H 0.273218 0.685490 0.308464 0.033 Uiso 1 1 calc R . .
C7 C 0.5148(3) 0.3448(2) 0.0386(4) 0.0386(12) Uani 1 1 d . . .
H7A H 0.466401 0.331052 0.034002 0.046 Uiso 1 1 calc R . .
H7B H 0.540123 0.306558 0.066348 0.046 Uiso 1 1 calc R . .
C6 C 0.5429(3) 0.3576(2) -0.0576(4) 0.0375(12) Uani 1 1 d . . .
H6A H 0.534002 0.316789 -0.095029 0.045 Uiso 1 1 calc R . .
H6B H 0.517582 0.396056 -0.084863 0.045 Uiso 1 1 calc R . .
C5 C 0.6195(3) 0.3738(2) -0.0618(4) 0.0333(11) Uani 1 1 d . . .
H5A H 0.645362 0.337025 -0.031465 0.040 Uiso 1 1 calc R . .
H5B H 0.634297 0.375650 -0.125785 0.040 Uiso 1 1 calc R . .
C16 C 0.3013(2) 0.6066(3) 0.4455(4) 0.0400(14) Uani 1 1 d . . .
H16A H 0.264415 0.587802 0.407261 0.048 Uiso 1 1 calc R . .
H16B H 0.279881 0.634457 0.493509 0.048 Uiso 1 1 calc R . .
C18 C 0.3939(3) 0.5681(3) 0.5601(4) 0.0399(13) Uani 1 1 d . . .
H18A H 0.372534 0.597669 0.606290 0.048 Uiso 1 1 calc R . .
H18B H 0.411141 0.526788 0.590862 0.048 Uiso 1 1 calc R . .
C17 C 0.3402(3) 0.5475(3) 0.4896(4) 0.0399(13) Uani 1 1 d . . .
H17A H 0.362994 0.521073 0.441336 0.048 Uiso 1 1 calc R . .
H17B H 0.306768 0.516990 0.519124 0.048 Uiso 1 1 calc R . .

loop_
_atom_site_aniso_label
_atom_site_aniso_U_11
_atom_site_aniso_U_22
_atom_site_aniso_U_33
_atom_site_aniso_U_23
_atom_site_aniso_U_13
_atom_site_aniso_U_12
Br1 0.0249(3) 0.0249(3) 0.0246(5) 0.000 0.000 0.000
Cu1 0.0207(4) 0.0207(4) 0.0294(8) 0.000 0.000 0.000
Cu2 0.0246(3) 0.0209(3) 0.0278(4) -0.0035(3) -0.0034(3) -0.0016(2)
Cu4 0.0194(4) 0.0194(4) 0.0349(8) 0.000 0.000 0.000
Cu3 0.0188(3) 0.0228(3) 0.0300(4) 0.0044(3) 0.0012(3) -0.0008(2)
N5 0.0237(18) 0.0233(18) 0.029(2) 0.0002(16) -0.0019(17) -0.0008(15)
N1 0.0229(17) 0.0212(17) 0.028(2) -0.0038(16) -0.0008(16) 0.0031(14)
N12 0.0197(17) 0.0269(19) 0.027(2) 0.0045(17) -0.0026(16) 0.0035(14)
N6 0.0233(17) 0.0221(17) 0.027(2) 0.0025(16) 0.0030(16) -0.0012(14)
N7 0.0249(18) 0.0210(17) 0.025(2) 0.0041(16) 0.0012(16) 0.0003(14)
N8 0.0204(17) 0.0215(17) 0.030(2) 0.0005(16) 0.0005(16) 0.0017(14)
N2 0.0220(17) 0.0215(17) 0.028(2) 0.0003(16) -0.0030(16) -0.0026(14)
N3 0.0269(19) 0.0221(18) 0.035(2) -0.0051(17) -0.0037(18) 0.0018(15)
N11 0.0216(17) 0.0203(17) 0.028(2) 0.0038(16) 0.0021(16) 0.0023(14)
N9 0.0195(17) 0.0259(18) 0.037(2) 0.0048(18) 0.0035(17) -0.0015(14)
N4 0.034(2) 0.0257(19) 0.031(2) -0.0038(18) -0.0068(18) -0.0051(16)
N10 0.025(2) 0.032(2) 0.037(3) 0.0042(19) 0.0031(18) -0.0033(16)
C14 0.021(2) 0.024(2) 0.028(3) 0.0012(19) -0.0026(19) 0.0007(17)
C3 0.022(2) 0.024(2) 0.030(3) -0.003(2) -0.0008(19) 0.0014(17)
C9 0.027(2) 0.022(2) 0.027(2) 0.0060(19) -0.0045(19) -0.0046(18)
C11 0.021(2) 0.024(2) 0.030(3) -0.001(2) 0.0022(19) -0.0019(17)
C22 0.020(2) 0.019(2) 0.031(3) 0.0036(19) 0.0002(19) -0.0019(16)
C12 0.022(2) 0.025(2) 0.026(2) 0.0053(19) -0.0012(19) -0.0016(17)
C4 0.031(2) 0.028(2) 0.027(3) -0.005(2) -0.004(2) 0.0024(19)
C13 0.022(2) 0.030(2) 0.033(3) 0.003(2) -0.003(2) 0.0042(18)
C20 0.027(2) 0.031(2) 0.029(3) 0.008(2) 0.002(2) -0.0032(19)
C10 0.027(2) 0.028(2) 0.030(3) 0.003(2) -0.003(2) -0.0026(18)
C2 0.024(2) 0.030(2) 0.026(2) -0.007(2) -0.0011(19) -0.0046(18)
C21 0.026(2) 0.038(3) 0.033(3) 0.016(2) -0.006(2) -0.004(2)
C1 0.029(2) 0.020(2) 0.031(3) 0.000(2) -0.001(2) -0.0063(17)
C8 0.032(2) 0.030(2) 0.036(3) -0.003(2) -0.004(2) -0.008(2)
C19 0.034(3) 0.040(3) 0.034(3) 0.013(2) -0.001(2) -0.003(2)
C15 0.018(2) 0.030(2) 0.035(3) 0.000(2) -0.0001(19) 0.0005(17)
C7 0.044(3) 0.028(2) 0.044(3) -0.014(2) -0.009(3) -0.009(2)
C6 0.045(3) 0.026(2) 0.041(3) -0.010(2) -0.009(3) -0.002(2)
C5 0.045(3) 0.024(2) 0.030(3) -0.007(2) -0.004(2) -0.003(2)
C16 0.020(2) 0.034(3) 0.066(4) 0.014(3) 0.009(2) -0.0031(19)
C18 0.032(3) 0.052(3) 0.035(3) 0.022(3) 0.009(2) -0.011(2)
C17 0.031(3) 0.039(3) 0.049(4) 0.004(3) 0.011(2) -0.007(2)

loop_
_atom_type_symbol
_atom_type_description
_atom_type_scat_dispersion_real
_atom_type_scat_dispersion_imag
_atom_type_scat_source
C C 0.0181 0.0091 'International Tables Vol C Tables 4.2.6.8 and 6.1.1.4'
H H 0.0000 0.0000 'International Tables Vol C Tables 4.2.6.8 and 6.1.1.4'
Br Br -0.6763 1.2805 'International Tables Vol C Tables 4.2.6.8 and 6.1.1.4'
Cu Cu -1.9646 0.5888 'International Tables Vol C Tables 4.2.6.8 and 6.1.1.4'
N N 0.0311 0.0180 'International Tables Vol C Tables 4.2.6.8 and 6.1.1.4'

loop_
_geom_angle_atom_site_label_1
_geom_angle_atom_site_label_2
_geom_angle_atom_site_label_3
_geom_angle
_geom_angle_site_symmetry_1
_geom_angle_site_symmetry_3
N1 Cu1 Br1 95.50(12) 4_565 .
N1 Cu1 Br1 95.50(12) . .
N1 Cu1 Br1 95.50(12) 3_655 .
N1 Cu1 Br1 95.50(12) 2_665 .
N1 Cu1 N1 89.47(2) 2_665 4_565
N1 Cu1 N1 89.47(2) 3_655 .
N1 Cu1 N1 169.0(2) 4_565 3_655
N1 Cu1 N1 169.0(2) 2_665 .
N1 Cu1 N1 89.47(2) 2_665 3_655
N1 Cu1 N1 89.48(2) 4_565 .
N5 Cu2 N7 100.04(15) . 3_655
N5 Cu2 N2 96.72(15) . .
N5 Cu2 N3 160.61(15) . .
N5 Cu2 N4 81.69(16) . .
N2 Cu2 N7 98.14(14) . 3_655
N2 Cu2 N3 81.82(15) . .
N2 Cu2 N4 150.25(15) . .
N3 Cu2 N7 99.30(14) . 3_655
N3 Cu2 N4 90.03(16) . .
N4 Cu2 N7 111.43(14) . 3_655
N12 Cu4 N12 89.852(13) 2_665 3_655
N12 Cu4 N12 89.852(13) 4_565 .
N12 Cu4 N12 89.851(12) 2_665 4_565
N12 Cu4 N12 174.2(2) 4_565 3_655
N12 Cu4 N12 174.2(2) 2_665 .
N12 Cu4 N12 89.851(13) 3_655 .
N8 Cu3 N6 99.01(15) . .
N8 Cu3 N9 81.79(15) . .
N8 Cu3 N10 162.55(16) . .
N11 Cu3 N6 96.10(14) . .
N11 Cu3 N8 99.43(14) . .
N11 Cu3 N9 165.81(16) . .
N11 Cu3 N10 82.19(15) . .
N9 Cu3 N6 97.66(14) . .
N10 Cu3 N6 98.08(15) . .
N10 Cu3 N9 92.48(16) . .
C9 N5 Cu2 111.6(3) . .
C11 N5 Cu2 143.2(3) . .
C11 N5 C9 104.0(4) . .
C2 N1 Cu1 125.8(3) . .
C1 N1 Cu1 128.4(3) . .
C1 N1 C2 105.8(4) . .
C22 N12 Cu4 125.2(3) . .
C22 N12 C21 105.7(4) . .
C21 N12 Cu4 128.6(3) . .
C11 N6 Cu3 122.1(3) . .
C11 N6 C10 104.9(4) . .
C10 N6 Cu3 132.9(3) . .
C12 N7 Cu2 117.3(3) . 4_565
C12 N7 C13 104.9(4) . .
C13 N7 Cu2 137.8(3) . 4_565
C14 N8 Cu3 111.5(3) . .
C12 N8 Cu3 143.8(3) . .
C12 N8 C14 104.5(4) . .
C3 N2 Cu2 110.6(3) . .
C1 N2 Cu2 144.2(3) . .
C1 N2 C3 105.2(4) . .
C4 N3 Cu2 113.6(3) . .
C4 N3 C5 120.3(4) . .
C5 N3 Cu2 125.9(3) . .
C22 N11 Cu3 144.2(3) . .
C22 N11 C20 104.9(4) . .
C20 N11 Cu3 110.7(3) . .
C15 N9 Cu3 113.1(3) . .
C15 N9 C16 121.2(4) . .
C16 N9 Cu3 125.6(3) . .
C8 N4 Cu2 113.4(3) . .
C8 N4 C7 120.5(4) . .
C7 N4 Cu2 126.2(3) . .
C19 N10 Cu3 113.2(3) . .
C19 N10 C18 120.2(4) . .
C18 N10 Cu3 126.5(3) . .
N8 C14 C15 114.7(4) . .
C13 C14 N8 108.0(4) . .
C13 C14 C15 137.3(4) . .
N2 C3 C4 116.7(4) . .
N2 C3 C2 108.0(4) . .
C2 C3 C4 135.3(5) . .
N5 C9 C8 115.2(4) . .
C10 C9 N5 108.5(4) . .
C10 C9 C8 136.2(4) . .
N5 C11 N6 113.6(4) . .
N5 C11 H11 123.2 . .
N6 C11 H11 123.2 . .
N12 C22 H22 123.2 . .
N11 C22 N12 113.6(4) . .
N11 C22 H22 123.2 . .
N7 C12 H12 123.0 . .
N8 C12 N7 114.1(4) . .
N8 C12 H12 123.0 . .
N3 C4 C3 117.3(4) . .
N3 C4 H4 121.4 . .
C3 C4 H4 121.4 . .
N7 C13 C14 108.5(4) . .
N7 C13 H13 125.7 . .
C14 C13 H13 125.7 . .
N11 C20 C21 107.9(4) . .
N11 C20 C19 116.0(4) . .
C21 C20 C19 136.1(5) . .
N6 C10 C9 109.0(4) . .
N6 C10 H10 125.5 . .
C9 C10 H10 125.5 . .
N1 C2 C3 107.7(4) . .
N1 C2 H2 126.1 . .
C3 C2 H2 126.1 . .
N12 C21 C20 107.9(4) . .
N12 C21 H21 126.0 . .
C20 C21 H21 126.0 . .
N1 C1 H1 123.4 . .
N2 C1 N1 113.2(4) . .
N2 C1 H1 123.4 . .
N4 C8 C9 117.5(4) . .
N4 C8 H8 121.2 . .
C9 C8 H8 121.2 . .
N10 C19 C20 117.3(4) . .
N10 C19 H19 121.3 . .
C20 C19 H19 121.3 . .
N9 C15 C14 118.2(4) . .
N9 C15 H15 120.9 . .
C14 C15 H15 120.9 . .
N4 C7 H7A 108.9 . .
N4 C7 H7B 108.9 . .
N4 C7 C6 113.4(4) . .
H7A C7 H7B 107.7 . .
C6 C7 H7A 108.9 . .
C6 C7 H7B 108.9 . .
C7 C6 H6A 108.6 . .
C7 C6 H6B 108.6 . .
H6A C6 H6B 107.5 . .
C5 C6 C7 114.8(4) . .
C5 C6 H6A 108.6 . .
C5 C6 H6B 108.6 . .
N3 C5 C6 111.1(4) . .
N3 C5 H5A 109.4 . .
N3 C5 H5B 109.4 . .
C6 C5 H5A 109.4 . .
C6 C5 H5B 109.4 . .
H5A C5 H5B 108.0 . .
N9 C16 H16A 108.9 . .
N9 C16 H16B 108.9 . .
N9 C16 C17 113.3(4) . .
H16A C16 H16B 107.7 . .
C17 C16 H16A 108.9 . .
C17 C16 H16B 108.9 . .
N10 C18 H18A 109.4 . .
N10 C18 H18B 109.4 . .
N10 C18 C17 111.3(4) . .
H18A C18 H18B 108.0 . .
C17 C18 H18A 109.4 . .
C17 C18 H18B 109.4 . .
C16 C17 C18 115.5(5) . .
C16 C17 H17A 108.4 . .
C16 C17 H17B 108.4 . .
C18 C17 H17A 108.4 . .
C18 C17 H17B 108.4 . .
H17A C17 H17B 107.5 . .

loop_
_geom_bond_atom_site_label_1
_geom_bond_atom_site_label_2
_geom_bond_distance
_geom_bond_site_symmetry_2
Br1 Cu1 2.8278(17) .
Cu1 N1 1.998(3) 2_665
Cu1 N1 1.998(3) 3_655
Cu1 N1 1.998(3) .
Cu1 N1 1.998(3) 4_565
Cu2 N5 1.990(4) .
Cu2 N7 2.201(4) 3_655
Cu2 N2 2.011(4) .
Cu2 N3 2.019(4) .
Cu2 N4 2.024(4) .
Cu4 N12 1.991(3) 3_655
Cu4 N12 1.992(3) .
Cu4 N12 1.991(3) 4_565
Cu4 N12 1.991(4) 2_665
Cu3 N6 2.181(4) .
Cu3 N8 1.994(4) .
Cu3 N11 1.989(4) .
Cu3 N9 2.019(4) .
Cu3 N10 2.011(4) .
N5 C9 1.381(5) .
N5 C11 1.344(6) .
N1 C2 1.361(6) .
N1 C1 1.329(6) .
N12 C22 1.334(5) .
N12 C21 1.355(6) .
N6 C11 1.348(5) .
N6 C10 1.354(6) .
N7 C12 1.345(5) .
N7 C13 1.365(6) .
N8 C14 1.388(5) .
N8 C12 1.328(5) .
N2 C3 1.373(6) .
N2 C1 1.324(5) .
N3 C4 1.281(6) .
N3 C5 1.468(5) .
N11 C22 1.322(5) .
N11 C20 1.379(6) .
N9 C15 1.275(6) .
N9 C16 1.467(6) .
N4 C8 1.277(6) .
N4 C7 1.458(6) .
N10 C19 1.278(6) .
N10 C18 1.475(6) .
C14 C13 1.379(6) .
C14 C15 1.441(6) .
C3 C4 1.433(6) .
C3 C2 1.375(6) .
C9 C10 1.371(6) .
C9 C8 1.444(6) .
C11 H11 0.9300 .
C22 H22 0.9300 .
C12 H12 0.9300 .
C4 H4 0.9300 .
C13 H13 0.9300 .
C20 C21 1.381(6) .
C20 C19 1.437(6) .
C10 H10 0.9300 .
C2 H2 0.9300 .
C21 H21 0.9300 .
C1 H1 0.9300 .
C8 H8 0.9300 .
C19 H19 0.9300 .
C15 H15 0.9300 .
C7 H7A 0.9700 .
C7 H7B 0.9700 .
C7 C6 1.516(8) .
C6 H6A 0.9700 .
C6 H6B 0.9700 .
C6 C5 1.508(7) .
C5 H5A 0.9700 .
C5 H5B 0.9700 .
C16 H16A 0.9700 .
C16 H16B 0.9700 .
C16 C17 1.504(7) .
C18 H18A 0.9700 .
C18 H18B 0.9700 .
C18 C17 1.505(8) .
C17 H17A 0.9700 .
C17 H17B 0.9700 .

loop_
_platon_squeeze_void_nr
_platon_squeeze_void_average_x
_platon_squeeze_void_average_y
_platon_squeeze_void_average_z
_platon_squeeze_void_volume
_platon_squeeze_void_count_electrons
_platon_squeeze_void_content
1 0.250 0.750 0.000 48 3 ' '
2 0.750 0.250 0.000 48 3 ' '
3 0.250 0.250 0.264 396 136 ' '
4 0.250 0.750 0.500 8 -1 ' '
5 0.750 0.250 0.500 8 -1 ' '
6 0.750 0.750 0.735 397 136 ' '
